data_7231100
loop_
_publ_author_name
'Haldar, Surajit'
'Saha, Subhajit'
'Mandal, Sumana'
'Jana, Chandan K.'

_publ_section_title
;
 C--H functionalization enabled stereoselective Ugi-azide reaction to
 \a-tetrazolyl alicyclic amines
;
_journal_issue 15
_journal_name_full 'Green Chemistry'
_journal_page_first 3463
_journal_paper_doi 10.1039/C8GC01544A
_journal_volume 20
_journal_year 2018
_chemical_formula_moiety 'C27 H27 N5'
_chemical_formula_sum 'C1.61 H1.61 N0.3'
_chemical_formula_weight 25.17
_chemical_name_systematic 1-(1-tert-butyl-1H-tetrazol-5-yl)-2-(9H-fluoren-9-yl)-1,2,3,4-tetrahydroisoquinoline
_space_group_crystal_system monoclinic
_space_group_IT_number 14
_space_group_name_Hall '-P 2yn'
_space_group_name_H-M_alt 'P 1 21/n 1'
_symmetry_space_group_name_Hall '-P 2yn'
_symmetry_space_group_name_H-M 'P 1 21/n 1'
_atom_sites_solution_hydrogens geom
_audit_creation_method SHELXL-2013
_audit_update_record
;
2018-03-14 deposited with the CCDC.
2018-07-09 downloaded from the CCDC.
;
_cell_angle_alpha 90
_cell_angle_beta 96.532(2)
_cell_angle_gamma 90
_cell_formula_units_Z 67
_cell_length_a 11.3769(3)
_cell_length_b 17.6453(5)
_cell_length_c 11.4216(3)
_cell_measurement_reflns_used 34219
_cell_measurement_temperature 296(2)
_cell_measurement_theta_max 25.247
_cell_measurement_theta_min 2.134
_cell_volume 2277.99(11)
_computing_cell_refinement 'CrysAlisPro, Agilent Technologies'
_computing_data_collection 'CrysAlisPro, Agilent Technologies'
_computing_data_reduction 'CrysAlisPro, Agilent Technologies'
_computing_molecular_graphics 'Brucker SHELXTL'
_computing_publication_material 'Brucker SHELXTL'
_computing_structure_refinement 'SHELXL-2013 (Sheldrick, 2013)'
_computing_structure_solution 'SHELXS-97 (Sheldrick, 1990)'
_diffrn_ambient_temperature 296(2)
_diffrn_measured_fraction_theta_full 0.994
_diffrn_measured_fraction_theta_max 0.994
_diffrn_measurement_device_type 'CCD area detector'
_diffrn_measurement_method 'phi and omega scans'
_diffrn_radiation_type MoK\a
_diffrn_radiation_wavelength 0.71073
_diffrn_reflns_av_R_equivalents 0.0366
_diffrn_reflns_av_unetI/netI 0.0202
_diffrn_reflns_Laue_measured_fraction_full 0.994
_diffrn_reflns_Laue_measured_fraction_max 0.994
_diffrn_reflns_limit_h_max 13
_diffrn_reflns_limit_h_min -13
_diffrn_reflns_limit_k_max 21
_diffrn_reflns_limit_k_min -21
_diffrn_reflns_limit_l_max 13
_diffrn_reflns_limit_l_min -13
_diffrn_reflns_number 31002
_diffrn_reflns_point_group_measured_fraction_full 0.994
_diffrn_reflns_point_group_measured_fraction_max 0.994
_diffrn_reflns_theta_full 25.242
_diffrn_reflns_theta_max 25.247
_diffrn_reflns_theta_min 2.134
_exptl_absorpt_coefficient_mu 0.075
_exptl_absorpt_correction_T_max 0.978
_exptl_absorpt_correction_T_min 0.974
_exptl_absorpt_correction_type multi-scan
_exptl_absorpt_process_details SADABS
_exptl_crystal_colour colourless
_exptl_crystal_density_diffrn 1.229
_exptl_crystal_description block
_exptl_crystal_F_000 896
_exptl_crystal_recrystallization_method 'Re-crystallisation from solvent: Ethyl acetate and Hexane'
_exptl_crystal_size_max 0.35
_exptl_crystal_size_mid 0.32
_exptl_crystal_size_min 0.30
_refine_diff_density_max 0.375
_refine_diff_density_min -0.218
_refine_diff_density_rms 0.038
_refine_ls_extinction_coef 0.009(2)
_refine_ls_extinction_expression Fc^*^=kFc[1+0.001xFc^2^\l^3^/sin(2\q)]^-1/4^
_refine_ls_extinction_method SHELXL
_refine_ls_goodness_of_fit_ref 1.442
_refine_ls_hydrogen_treatment constr
_refine_ls_matrix_type full
_refine_ls_number_parameters 293
_refine_ls_number_reflns 4096
_refine_ls_number_restraints 0
_refine_ls_restrained_S_all 1.442
_refine_ls_R_factor_all 0.0622
_refine_ls_R_factor_gt 0.0492
_refine_ls_shift/su_max 0.000
_refine_ls_shift/su_mean 0.000
_refine_ls_structure_factor_coef Fsqd
_refine_ls_weighting_details 'w=1/[\s^2^(Fo^2^)+(0.0863P)^2^+0.0007P] where P=(Fo^2^+2Fc^2^)/3'
_refine_ls_weighting_scheme calc
_refine_ls_wR_factor_gt 0.1581
_refine_ls_wR_factor_ref 0.1694
_reflns_Friedel_coverage 0.000
_reflns_number_gt 3244
_reflns_number_total 4096
_reflns_threshold_expression 'I > 2\s(I)'
_cod_data_source_file c8gc01544a3.cif
_cod_data_source_block shelx
_cod_depositor_comments
;
The following automatic conversions were performed:

'_exptl_absorpt_correction_type' value 'MULTI-SCAN' changed to
'multi-scan' according to
/home/data/users/saulius/crontab/automatic-downloads/rss-feeds/RSC/lib/dictionaries/cif_core.dic
dictionary named 'cif_core.dic' version 2.4.2 from 2011-04-26.

Automatic conversion script
Id: cif_fix_values 4973 2017-02-22 13:04:09Z antanas 

 Adding full bibliography for 7231095--7231101.cif.
;
_cod_original_formula_sum 'C1.61 H1.61 N0.30'
_cod_database_code 7231100
_shelx_space_group_comment
;
The symmetry employed for this shelxl refinement is uniquely defined
by the following loop, which should always be used as a source of
symmetry information in preference to the above space-group names.
They are only intended as comments.
;
_shelxl_version_number 2013-4

loop_
_space_group_symop_operation_xyz
'x, y, z'
'-x+1/2, y+1/2, -z+1/2'
'-x, -y, -z'
'x-1/2, -y-1/2, z-1/2'

loop_
_atom_site_label
_atom_site_type_symbol
_atom_site_fract_x
_atom_site_fract_y
_atom_site_fract_z
_atom_site_U_iso_or_equiv
_atom_site_adp_type
_atom_site_occupancy
_atom_site_site_symmetry_order
_atom_site_calc_flag
_atom_site_refinement_flags_posn
_atom_site_refinement_flags_adp
C13 C 0.64092(14) 0.01983(9) 0.85587(14) 0.0453(4) Uani 1 1 d . .
H13 H 0.6098 0.0691 0.8773 0.054 Uiso 1 1 calc R U
C16 C 0.80974(15) 0.02704(9) 0.53846(15) 0.0481(4) Uani 1 1 d . .
C20 C 0.82938(14) 0.08616(9) 0.61878(14) 0.0438(4) Uani 1 1 d . .
C12 C 0.54202(15) -0.03807(9) 0.85102(15) 0.0480(4) Uani 1 1 d . .
C7 C 0.56776(17) -0.09326(10) 0.93720(16) 0.0535(5) Uani 1 1 d . .
C5 C 0.72615(15) -0.00927(10) 0.95954(14) 0.0497(4) Uani 1 1 d . .
C6 C 0.68212(17) -0.07537(10) 1.00367(16) 0.0542(5) Uani 1 1 d . .
C15 C 0.73517(18) -0.03909(10) 0.56608(16) 0.0561(5) Uani 1 1 d . .
H15A H 0.7688 -0.0854 0.5383 0.067 Uiso 1 1 calc R U
H15B H 0.6561 -0.0333 0.5253 0.067 Uiso 1 1 calc R U
C17 C 0.86302(18) 0.03001(11) 0.43523(17) 0.0596(5) Uani 1 1 d . .
H17 H 0.8487 -0.0087 0.3801 0.071 Uiso 1 1 calc R U
C19 C 0.90468(17) 0.14475(10) 0.59547(17) 0.0559(5) Uani 1 1 d . .
H19 H 0.9194 0.1839 0.6497 0.067 Uiso 1 1 calc R U
C14 C 0.72821(17) -0.04499(9) 0.69695(16) 0.0515(5) Uani 1 1 d . .
H14A H 0.6753 -0.0859 0.7129 0.062 Uiso 1 1 calc R U
H14B H 0.8059 -0.0558 0.7377 0.062 Uiso 1 1 calc R U
C4 C 0.82997(17) 0.02195(12) 1.01374(16) 0.0613(5) Uani 1 1 d . .
H4 H 0.8582 0.0675 0.9870 0.074 Uiso 1 1 calc R U
C18 C 0.93590(18) 0.08818(12) 0.41244(18) 0.0670(6) Uani 1 1 d . .
H18 H 0.9706 0.0890 0.3425 0.080 Uiso 1 1 calc R U
C11 C 0.43951(17) -0.04281(11) 0.77429(18) 0.0598(5) Uani 1 1 d . .
H11 H 0.4221 -0.0065 0.7158 0.072 Uiso 1 1 calc R U
C21 C 0.95784(19) 0.14560(12) 0.4933(2) 0.0685(6) Uani 1 1 d . .
H21 H 1.0086 0.1850 0.4789 0.082 Uiso 1 1 calc R U
C3 C 0.8911(2) -0.01555(15) 1.10824(18) 0.0756(7) Uani 1 1 d . .
H3 H 0.9615 0.0048 1.1443 0.091 Uiso 1 1 calc R U
C8 C 0.4901(2) -0.15224(11) 0.94874(19) 0.0694(6) Uani 1 1 d . .
H8 H 0.5067 -0.1886 1.0073 0.083 Uiso 1 1 calc R U
C9 C 0.3879(2) -0.15637(12) 0.8725(2) 0.0767(7) Uani 1 1 d . .
H9 H 0.3351 -0.1959 0.8793 0.092 Uiso 1 1 calc R U
C1 C 0.7442(2) -0.11234(13) 1.09992(19) 0.0721(6) Uani 1 1 d . .
H1 H 0.7146 -0.1566 1.1298 0.087 Uiso 1 1 calc R U
C2 C 0.8497(2) -0.08221(16) 1.14959(19) 0.0813(7) Uani 1 1 d . .
H2 H 0.8933 -0.1073 1.2117 0.098 Uiso 1 1 calc R U
C10 C 0.36302(19) -0.10281(12) 0.7862(2) 0.0727(6) Uani 1 1 d . .
H10 H 0.2937 -0.1068 0.7348 0.087 Uiso 1 1 calc R U
C22 C 0.55462(15) 0.21249(10) 0.62917(16) 0.0494(4) Uani 1 1 d . .
C25 C 0.5472(4) 0.29085(16) 0.5820(3) 0.1409(16) Uani 1 1 d . .
H25A H 0.5347 0.3255 0.6442 0.211 Uiso 1 1 calc R U
H25B H 0.4824 0.2944 0.5206 0.211 Uiso 1 1 calc R U
H25C H 0.6196 0.3034 0.5508 0.211 Uiso 1 1 calc R U
C24 C 0.5745(3) 0.15470(18) 0.5375(2) 0.1068(10) Uani 1 1 d . .
H24A H 0.6446 0.1674 0.5022 0.160 Uiso 1 1 calc R U
H24B H 0.5077 0.1541 0.4779 0.160 Uiso 1 1 calc R U
H24C H 0.5839 0.1056 0.5735 0.160 Uiso 1 1 calc R U
C23 C 0.4400(2) 0.1927(2) 0.6793(3) 0.1188(11) Uani 1 1 d . .
H23A H 0.4467 0.1431 0.7141 0.178 Uiso 1 1 calc R U
H23B H 0.3756 0.1932 0.6172 0.178 Uiso 1 1 calc R U
H23C H 0.4254 0.2292 0.7383 0.178 Uiso 1 1 calc R U
N1 N 0.68432(12) 0.02683(7) 0.73890(11) 0.0424(4) Uani 1 1 d . .
N2 N 0.65096(12) 0.21055(7) 0.73058(12) 0.0438(4) Uani 1 1 d . .
N5 N 0.79489(14) 0.19281(8) 0.86810(13) 0.0570(4) Uani 1 1 d . .
N4 N 0.74323(17) 0.26021(9) 0.88404(15) 0.0666(5) Uani 1 1 d . .
N3 N 0.65734(16) 0.27146(8) 0.80280(15) 0.0604(4) Uani 1 1 d . .
C27 C 0.77663(14) 0.08501(8) 0.73577(14) 0.0418(4) Uani 1 1 d . .
H27 H 0.8412 0.0696 0.7951 0.050 Uiso 1 1 calc R U
C26 C 0.73776(14) 0.16212(8) 0.77412(14) 0.0417(4) Uani 1 1 d . .

loop_
_atom_site_aniso_label
_atom_site_aniso_U_11
_atom_site_aniso_U_22
_atom_site_aniso_U_33
_atom_site_aniso_U_23
_atom_site_aniso_U_13
_atom_site_aniso_U_12
C13 0.0490(10) 0.0435(9) 0.0442(10) 0.0001(7) 0.0086(7) 0.0052(7)
C16 0.0543(10) 0.0450(9) 0.0454(10) 0.0002(7) 0.0079(8) 0.0068(7)
C20 0.0437(9) 0.0410(9) 0.0467(10) 0.0018(7) 0.0059(7) 0.0048(7)
C12 0.0511(10) 0.0448(9) 0.0503(10) 0.0001(7) 0.0143(8) 0.0049(7)
C7 0.0650(12) 0.0477(10) 0.0510(11) 0.0045(8) 0.0201(9) 0.0093(8)
C5 0.0532(10) 0.0580(10) 0.0389(10) -0.0001(8) 0.0096(8) 0.0105(8)
C6 0.0628(12) 0.0595(11) 0.0424(10) 0.0061(8) 0.0149(8) 0.0156(9)
C15 0.0706(12) 0.0468(10) 0.0529(11) -0.0101(8) 0.0150(9) -0.0037(8)
C17 0.0756(13) 0.0567(11) 0.0485(11) -0.0009(8) 0.0164(9) 0.0102(9)
C19 0.0594(11) 0.0473(10) 0.0628(12) 0.0003(8) 0.0154(9) 0.0001(8)
C14 0.0619(11) 0.0398(9) 0.0550(11) -0.0026(7) 0.0169(8) 0.0000(7)
C4 0.0581(12) 0.0812(14) 0.0443(11) -0.0026(9) 0.0049(9) 0.0056(10)
C18 0.0786(14) 0.0686(13) 0.0591(12) 0.0120(10) 0.0304(10) 0.0138(10)
C11 0.0580(12) 0.0593(11) 0.0622(12) 0.0040(9) 0.0077(9) 0.0009(8)
C21 0.0690(13) 0.0561(11) 0.0857(15) 0.0120(11) 0.0316(11) 0.0010(9)
C3 0.0662(14) 0.1136(19) 0.0463(12) -0.0066(12) 0.0030(10) 0.0206(12)
C8 0.0880(16) 0.0540(12) 0.0703(14) 0.0094(10) 0.0270(12) -0.0016(10)
C9 0.0842(17) 0.0630(13) 0.0872(16) 0.0007(12) 0.0278(13) -0.0195(11)
C1 0.0867(16) 0.0792(14) 0.0531(12) 0.0160(10) 0.0192(11) 0.0256(12)
C2 0.0815(17) 0.113(2) 0.0480(13) 0.0066(12) 0.0029(11) 0.0399(15)
C10 0.0586(12) 0.0759(14) 0.0845(15) -0.0067(12) 0.0116(11) -0.0092(10)
C22 0.0488(10) 0.0501(10) 0.0477(10) 0.0047(8) -0.0015(7) 0.0058(7)
C25 0.174(3) 0.0799(19) 0.145(3) 0.0490(18) -0.083(3) -0.0275(19)
C24 0.099(2) 0.145(3) 0.0670(16) -0.0344(16) -0.0298(13) 0.0502(18)
C23 0.0642(16) 0.196(3) 0.097(2) -0.012(2) 0.0112(14) -0.0222(18)
N1 0.0495(8) 0.0368(7) 0.0415(8) -0.0001(5) 0.0081(6) 0.0003(5)
N2 0.0496(8) 0.0385(7) 0.0428(8) -0.0021(6) 0.0022(6) 0.0027(6)
N5 0.0669(10) 0.0494(9) 0.0513(9) -0.0087(7) -0.0073(7) -0.0010(7)
N4 0.0882(13) 0.0490(9) 0.0589(11) -0.0122(8) -0.0071(9) 0.0053(8)
N3 0.0800(12) 0.0432(8) 0.0574(10) -0.0100(7) 0.0050(8) 0.0074(7)
C27 0.0438(9) 0.0403(9) 0.0405(9) -0.0009(7) 0.0019(7) 0.0035(7)
C26 0.0467(9) 0.0400(9) 0.0378(9) -0.0016(7) 0.0023(7) -0.0012(7)

loop_
_atom_type_symbol
_atom_type_description
_atom_type_scat_dispersion_real
_atom_type_scat_dispersion_imag
_atom_type_scat_source
C C 0.0033 0.0016 'International Tables Vol C Tables 4.2.6.8 and 6.1.1.4'
H H 0.0000 0.0000 'International Tables Vol C Tables 4.2.6.8 and 6.1.1.4'
N N 0.0061 0.0033 'International Tables Vol C Tables 4.2.6.8 and 6.1.1.4'

loop_
_geom_angle_atom_site_label_1
_geom_angle_atom_site_label_2
_geom_angle_atom_site_label_3
_geom_angle
N1 C13 C12 110.21(13)
N1 C13 C5 118.60(12)
C12 C13 C5 101.78(13)
C17 C16 C20 118.66(16)
C17 C16 C15 121.44(16)
C20 C16 C15 119.88(14)
C19 C20 C16 119.27(15)
C19 C20 C27 119.39(14)
C16 C20 C27 121.20(14)
C11 C12 C7 120.11(17)
C11 C12 C13 129.37(15)
C7 C12 C13 110.49(16)
C8 C7 C12 120.6(2)
C8 C7 C6 130.81(18)
C12 C7 C6 108.60(16)
C4 C5 C6 119.83(18)
C4 C5 C13 130.21(17)
C6 C5 C13 109.88(16)
C5 C6 C1 120.5(2)
C5 C6 C7 109.23(16)
C1 C6 C7 130.26(19)
C16 C15 C14 110.92(15)
C18 C17 C16 121.67(17)
C21 C19 C20 120.79(17)
N1 C14 C15 108.84(14)
C3 C4 C5 119.1(2)
C17 C18 C21 119.65(17)
C12 C11 C10 118.60(18)
C18 C21 C19 119.91(18)
C2 C3 C4 121.1(2)
C9 C8 C7 118.96(19)
C8 C9 C10 120.7(2)
C2 C1 C6 118.9(2)
C3 C2 C1 120.5(2)
C9 C10 C11 121.0(2)
C25 C22 C24 112.8(3)
C25 C22 N2 107.92(17)
C24 C22 N2 111.65(15)
C25 C22 C23 109.6(3)
C24 C22 C23 108.1(2)
N2 C22 C23 106.60(17)
C14 N1 C27 108.97(12)
C14 N1 C13 112.61(12)
C27 N1 C13 113.08(12)
N3 N2 C26 106.91(14)
N3 N2 C22 115.86(13)
C26 N2 C22 137.22(13)
C26 N5 N4 107.02(15)
N3 N4 N5 110.27(14)
N4 N3 N2 107.55(14)
N1 C27 C26 112.82(12)
N1 C27 C20 112.54(12)
C26 C27 C20 113.52(12)
N5 C26 N2 108.25(14)
N5 C26 C27 118.45(15)
N2 C26 C27 133.29(15)

loop_
_geom_bond_atom_site_label_1
_geom_bond_atom_site_label_2
_geom_bond_distance
C13 N1 1.4811(19)
C13 C12 1.516(2)
C13 C5 1.531(2)
C16 C17 1.387(2)
C16 C20 1.390(2)
C16 C15 1.497(2)
C20 C19 1.388(2)
C20 C27 1.526(2)
C12 C11 1.379(3)
C12 C7 1.392(2)
C7 C8 1.382(3)
C7 C6 1.464(3)
C5 C4 1.384(3)
C5 C6 1.387(3)
C6 C1 1.399(3)
C15 C14 1.509(3)
C17 C18 1.363(3)
C19 C21 1.374(3)
C14 N1 1.463(2)
C4 C3 1.384(3)
C18 C21 1.375(3)
C11 C10 1.387(3)
C3 C2 1.371(3)
C8 C9 1.373(3)
C9 C10 1.371(3)
C1 C2 1.375(3)
C22 C25 1.483(3)
C22 C24 1.497(3)
C22 N2 1.502(2)
C22 C23 1.524(3)
N1 C27 1.472(2)
N2 N3 1.3518(19)
N2 C26 1.357(2)
N5 C26 1.307(2)
N5 N4 1.348(2)
N4 N3 1.284(2)
C27 C26 1.511(2)
